data_7703890
loop_
_publ_author_name
'Gyton, Matthew R.'
'Leverett, Anthony R.'
'Cole, Marcus L.'
'McKay, Alasdair I.'

_publ_section_title
;
 Bulky bis(aryl)triazenides: just aspiring amidinates? A structural and
 spectroscopic study.
;
_journal_issue 17
_journal_name_full 'Dalton transactions (Cambridge, England : 2003)'
_journal_page_first 5653
_journal_page_last 5661
_journal_paper_doi 10.1039/d0dt00285b
_journal_volume 49
_journal_year 2020
_chemical_formula_moiety 'C34 H54 N3 Na O5, C7 H8'
_chemical_formula_sum 'C41 H62 N3 Na O5'
_chemical_formula_weight 699.92
_chemical_name_systematic '[Na(N3Dipp2)(15-crown-5)]'
_chemical_properties_physical Air-sensitive,Moisture-sensitive,Oxygen-sensitive
_space_group_crystal_system monoclinic
_space_group_IT_number 14
_space_group_name_Hall '-P 2yn'
_space_group_name_H-M_alt 'P 1 21/n 1'
_atom_sites_solution_hydrogens geom
_atom_sites_solution_primary dual
_audit_creation_date 2019-04-27
_audit_creation_method
;
Olex2 1.2
(compiled 2018.05.29 svn.r3508 for OlexSys, GUI svn.r5506)
;
_audit_update_record
;
2019-12-14 deposited with the CCDC.	2020-03-31 downloaded from the CCDC.
;
_cell_angle_alpha 90
_cell_angle_beta 86.298(4)
_cell_angle_gamma 90
_cell_formula_units_Z 4
_cell_length_a 14.0109(15)
_cell_length_b 16.0444(13)
_cell_length_c 18.2255(18)
_cell_measurement_reflns_used 1346
_cell_measurement_temperature 150(2)
_cell_measurement_theta_max 19.456
_cell_measurement_theta_min 2.886
_cell_volume 4088.5(7)
_computing_cell_refinement 'SAINT v8.34A (Bruker, 2013)'
_computing_data_reduction 'SAINT v8.34A (Bruker, 2013)'
_computing_molecular_graphics 'Olex2 (Dolomanov et al., 2009)'
_computing_publication_material 'Olex2 (Dolomanov et al., 2009)'
_computing_structure_refinement 'ShelXL (Sheldrick, 2015)'
_computing_structure_solution 'ShelXT (Sheldrick, 2015)'
_diffrn_ambient_temperature 150(2)
_diffrn_measured_fraction_theta_full 0.999
_diffrn_measured_fraction_theta_max 0.999
_diffrn_measurement_device_type 'Bruker APEX-II CCD'
_diffrn_measurement_method '\f and \w scans'
_diffrn_radiation_type MoK\a
_diffrn_radiation_wavelength 0.71073
_diffrn_reflns_av_R_equivalents 0.1501
_diffrn_reflns_av_unetI/netI 0.1981
_diffrn_reflns_Laue_measured_fraction_full 0.999
_diffrn_reflns_Laue_measured_fraction_max 0.999
_diffrn_reflns_limit_h_max 17
_diffrn_reflns_limit_h_min -17
_diffrn_reflns_limit_k_max 15
_diffrn_reflns_limit_k_min -20
_diffrn_reflns_limit_l_max 22
_diffrn_reflns_limit_l_min -23
_diffrn_reflns_number 33867
_diffrn_reflns_point_group_measured_fraction_full 0.999
_diffrn_reflns_point_group_measured_fraction_max 0.999
_diffrn_reflns_theta_full 25.242
_diffrn_reflns_theta_max 27.102
_diffrn_reflns_theta_min 2.185
_diffrn_standards_number 0
_exptl_absorpt_coefficient_mu 0.083
_exptl_absorpt_correction_T_max 0.7461
_exptl_absorpt_correction_T_min 0.6115
_exptl_absorpt_correction_type multi-scan
_exptl_absorpt_process_details
'SADABS-2014/5 (Bruker,2014/5) was used for absorption correction. wR2(int) was 0.1267 before and 0.0735 after correction. The Ratio of minimum to maximum transmission is 0.8196. The \l/2 correction factor is 0.00150.'
_exptl_crystal_colour colourless
_exptl_crystal_colour_primary colourless
_exptl_crystal_density_diffrn 1.137
_exptl_crystal_description block
_exptl_crystal_F_000 1520
_exptl_crystal_size_max 0.15
_exptl_crystal_size_mid 0.15
_exptl_crystal_size_min 0.05
_refine_diff_density_max 0.252
_refine_diff_density_min -0.298
_refine_diff_density_rms 0.061
_refine_ls_extinction_method none
_refine_ls_goodness_of_fit_ref 0.960
_refine_ls_hydrogen_treatment constr
_refine_ls_matrix_type full
_refine_ls_number_parameters 460
_refine_ls_number_reflns 9014
_refine_ls_number_restraints 0
_refine_ls_restrained_S_all 0.960
_refine_ls_R_factor_all 0.2016
_refine_ls_R_factor_gt 0.0703
_refine_ls_shift/su_max 0.000
_refine_ls_shift/su_mean 0.000
_refine_ls_structure_factor_coef Fsqd
_refine_ls_weighting_details 'w=1/[\s^2^(Fo^2^)+(0.0545P)^2^] where P=(Fo^2^+2Fc^2^)/3'
_refine_ls_weighting_scheme calc
_refine_ls_wR_factor_gt 0.1380
_refine_ls_wR_factor_ref 0.1868
_reflns_Friedel_coverage 0.000
_reflns_number_gt 3645
_reflns_number_total 9014
_reflns_threshold_expression 'I > 2\s(I)'
_cod_data_source_file d0dt00285b2.cif
_cod_data_source_block 6(15c5)
_cod_depositor_comments 'Adding full bibliography for 7703878--7703902.cif.'
_cod_database_code 7703890
_shelx_shelxl_version_number 2018/3
_shelx_space_group_comment
;
The symmetry employed for this shelxl refinement is uniquely defined
by the following loop, which should always be used as a source of
symmetry information in preference to the above space-group names.
They are only intended as comments.
;
_shelx_estimated_absorpt_t_max 0.996
_shelx_estimated_absorpt_t_min 0.988
_olex2_refinement_description
;
1. Fixed Uiso
 At 1.2 times of:
  All C(H) groups, All C(H,H) groups
 At 1.5 times of:
  All C(H,H,H) groups
2.a Ternary CH refined with riding coordinates:
 C22(H22), C19(H19), C10(H10), C7(H7)
2.b Secondary CH2 refined with riding coordinates:
 C28(H28A,H28B), C29(H29A,H29B), C30(H30A,H30B), C27(H27A,H27B), C34(H34A,
 H34B), C32(H32A,H32B), C33(H33A,H33B), C31(H31A,H31B), C26(H26A,H26B),
 C25(H25A,H25B)
2.c Aromatic/amide H refined with riding coordinates:
 C15(H15), C17(H17), C16(H16), C4(H4), C5(H5), C3(H3), C41(H41), C37(H37),
 C39(H39), C38(H38), C40(H40)
2.d Idealised Me refined as rotating group:
 C23(H23A,H23B,H23C), C21(H21A,H21B,H21C), C24(H24A,H24B,H24C), C9(H9A,H9B,
 H9C), C11(H11A,H11B,H11C), C8(H8A,H8B,H8C), C20(H20A,H20B,H20C), C12(H12A,H12B,
 H12C), C35(H35A,H35B,H35C)
;
_olex2_submission_special_instructions 'No special instructions were received'

loop_
_space_group_symop_operation_xyz
'x, y, z'
'-x+1/2, y+1/2, -z+1/2'
'-x, -y, -z'
'x-1/2, -y-1/2, z-1/2'

loop_
_atom_site_label
_atom_site_type_symbol
_atom_site_fract_x
_atom_site_fract_y
_atom_site_fract_z
_atom_site_U_iso_or_equiv
_atom_site_adp_type
_atom_site_occupancy
_atom_site_site_symmetry_order
_atom_site_calc_flag
_atom_site_refinement_flags_posn
_atom_site_refinement_flags_adp
_atom_site_refinement_flags_occupancy
_atom_site_disorder_assembly
_atom_site_disorder_group
Na1 Na 0.57109(10) 0.54150(6) 0.75412(6) 0.0262(3) Uani 1 1 d . . . . .
O3 O 0.52361(19) 0.62441(13) 0.86846(11) 0.0352(7) Uani 1 1 d . . . . .
O5 O 0.62712(19) 0.63178(12) 0.65488(12) 0.0362(7) Uani 1 1 d . . . . .
O2 O 0.40819(18) 0.52176(14) 0.80057(13) 0.0385(7) Uani 1 1 d . . . . .
N2 N 0.62341(19) 0.36192(14) 0.74666(13) 0.0212(7) Uani 1 1 d . . . . .
O4 O 0.69960(19) 0.63714(13) 0.79334(12) 0.0363(7) Uani 1 1 d . . . . .
O1 O 0.4394(2) 0.58121(14) 0.66263(13) 0.0432(7) Uani 1 1 d . . . . .
N3 N 0.61215(19) 0.40544(14) 0.80761(13) 0.0217(7) Uani 1 1 d . . . . .
N1 N 0.6063(2) 0.40658(14) 0.68862(13) 0.0215(7) Uani 1 1 d . . . . .
C1 C 0.6245(3) 0.35963(17) 0.62232(16) 0.0221(8) Uani 1 1 d . . . . .
C14 C 0.7111(2) 0.38983(17) 0.91101(16) 0.0208(8) Uani 1 1 d . . . . .
C18 C 0.5820(2) 0.28891(18) 0.89679(16) 0.0237(8) Uani 1 1 d . . . . .
C13 C 0.6351(2) 0.35897(18) 0.87100(15) 0.0210(8) Uani 1 1 d . . . . .
C22 C 0.4971(3) 0.25766(18) 0.85738(18) 0.0277(9) Uani 1 1 d . . . . .
H22 H 0.516970 0.256599 0.803682 0.033 Uiso 1 1 calc R . . . .
C15 C 0.7350(3) 0.34840(19) 0.97392(16) 0.0263(8) Uani 1 1 d . . . . .
H15 H 0.786710 0.368218 1.000274 0.032 Uiso 1 1 calc R . . . .
C2 C 0.5676(3) 0.29061(18) 0.60453(17) 0.0250(8) Uani 1 1 d . . . . .
C17 C 0.6093(3) 0.25035(19) 0.96115(16) 0.0269(8) Uani 1 1 d . . . . .
H17 H 0.574519 0.203030 0.979318 0.032 Uiso 1 1 calc R . . . .
C19 C 0.7678(3) 0.46425(18) 0.88166(17) 0.0256(8) Uani 1 1 d . . . . .
H19 H 0.722211 0.502435 0.858323 0.031 Uiso 1 1 calc R . . . .
C6 C 0.6983(3) 0.38696(18) 0.57219(16) 0.0240(8) Uani 1 1 d . . . . .
C16 C 0.6849(3) 0.27882(19) 0.99899(17) 0.0290(9) Uani 1 1 d . . . . .
H16 H 0.702450 0.250744 1.041996 0.035 Uiso 1 1 calc R . . . .
C10 C 0.7586(3) 0.46274(19) 0.58698(17) 0.0292(9) Uani 1 1 d . . . . .
H10 H 0.726043 0.493569 0.629209 0.035 Uiso 1 1 calc R . . . .
C7 C 0.4796(3) 0.26481(19) 0.65212(18) 0.0314(9) Uani 1 1 d . . . . .
H7 H 0.475958 0.300588 0.697138 0.038 Uiso 1 1 calc R . . . .
C4 C 0.6670(3) 0.2703(2) 0.49290(18) 0.0346(10) Uani 1 1 d . . . . .
H4 H 0.683837 0.237945 0.450332 0.042 Uiso 1 1 calc R . . . .
C36 C 0.3970(3) 0.8993(2) 0.69921(19) 0.0357(9) Uani 1 1 d . . . . .
C28 C 0.4680(3) 0.5670(2) 0.91178(19) 0.0397(10) Uani 1 1 d . . . . .
H28A H 0.451224 0.590631 0.961109 0.048 Uiso 1 1 calc R . . . .
H28B H 0.504052 0.514633 0.917736 0.048 Uiso 1 1 calc R . . . .
C5 C 0.7190(3) 0.34119(19) 0.50782(17) 0.0307(9) Uani 1 1 d . . . . .
H5 H 0.769289 0.358876 0.473900 0.037 Uiso 1 1 calc R . . . .
C3 C 0.5914(3) 0.2471(2) 0.53976(18) 0.0338(10) Uani 1 1 d . . . . .
H3 H 0.554249 0.200042 0.527828 0.041 Uiso 1 1 calc R . . . .
C29 C 0.6050(3) 0.6563(2) 0.90299(19) 0.0419(11) Uani 1 1 d . . . . .
H29A H 0.639912 0.610154 0.925440 0.050 Uiso 1 1 calc R . . . .
H29B H 0.584269 0.696292 0.942175 0.050 Uiso 1 1 calc R . . . .
C23 C 0.4664(3) 0.1691(2) 0.87904(19) 0.0433(11) Uani 1 1 d . . . . .
H23A H 0.520631 0.131058 0.869977 0.065 Uiso 1 1 calc GR . . . .
H23B H 0.413733 0.151697 0.849692 0.065 Uiso 1 1 calc GR . . . .
H23C H 0.445261 0.167817 0.931336 0.065 Uiso 1 1 calc GR . . . .
C41 C 0.4050(3) 0.9465(2) 0.7620(2) 0.0455(11) Uani 1 1 d . . . . .
H41 H 0.403045 1.005657 0.759749 0.055 Uiso 1 1 calc R . . . .
C30 C 0.6684(3) 0.6988(2) 0.8454(2) 0.0457(11) Uani 1 1 d . . . . .
H30A H 0.632728 0.743191 0.821243 0.055 Uiso 1 1 calc R . . . .
H30B H 0.723918 0.724267 0.867769 0.055 Uiso 1 1 calc R . . . .
C21 C 0.8153(3) 0.5141(2) 0.94054(19) 0.0412(10) Uani 1 1 d . . . . .
H21A H 0.768311 0.525956 0.981364 0.062 Uiso 1 1 calc GR . . . .
H21B H 0.839933 0.566661 0.919438 0.062 Uiso 1 1 calc GR . . . .
H21C H 0.868280 0.481758 0.958662 0.062 Uiso 1 1 calc GR . . . .
C27 C 0.3792(3) 0.5504(2) 0.87248(19) 0.0451(11) Uani 1 1 d . . . . .
H27A H 0.339616 0.507601 0.899112 0.054 Uiso 1 1 calc R . . . .
H27B H 0.340951 0.602011 0.869651 0.054 Uiso 1 1 calc R . . . .
C34 C 0.4957(3) 0.5797(2) 0.59433(19) 0.0447(11) Uani 1 1 d . . . . .
H34A H 0.454555 0.587661 0.552713 0.054 Uiso 1 1 calc R . . . .
H34B H 0.529470 0.525768 0.587932 0.054 Uiso 1 1 calc R . . . .
C24 C 0.4130(3) 0.3170(2) 0.8674(2) 0.0469(11) Uani 1 1 d . . . . .
H24A H 0.390508 0.318793 0.919389 0.070 Uiso 1 1 calc GR . . . .
H24B H 0.361112 0.297601 0.838062 0.070 Uiso 1 1 calc GR . . . .
H24C H 0.432980 0.372905 0.851104 0.070 Uiso 1 1 calc GR . . . .
C9 C 0.3875(3) 0.2785(2) 0.61198(19) 0.0464(11) Uani 1 1 d . . . . .
H9A H 0.382364 0.337374 0.598609 0.070 Uiso 1 1 calc GR . . . .
H9B H 0.332016 0.262499 0.644391 0.070 Uiso 1 1 calc GR . . . .
H9C H 0.389630 0.244208 0.567388 0.070 Uiso 1 1 calc GR . . . .
C32 C 0.6840(3) 0.7007(2) 0.6736(2) 0.0459(11) Uani 1 1 d . . . . .
H32A H 0.642873 0.746157 0.694328 0.055 Uiso 1 1 calc R . . . .
H32B H 0.720710 0.721991 0.629237 0.055 Uiso 1 1 calc R . . . .
C33 C 0.5659(3) 0.6496(2) 0.59739(19) 0.0472(12) Uani 1 1 d . . . . .
H33A H 0.603829 0.654433 0.549852 0.057 Uiso 1 1 calc R . . . .
H33B H 0.531852 0.702856 0.607303 0.057 Uiso 1 1 calc R . . . .
C31 C 0.7512(3) 0.6718(2) 0.7293(2) 0.0423(10) Uani 1 1 d . . . . .
H31A H 0.794913 0.629114 0.706831 0.051 Uiso 1 1 calc R . . . .
H31B H 0.790376 0.719457 0.744304 0.051 Uiso 1 1 calc R . . . .
C26 C 0.3342(3) 0.5191(3) 0.7513(2) 0.0530(12) Uani 1 1 d . . . . .
H26A H 0.295690 0.570809 0.755467 0.064 Uiso 1 1 calc R . . . .
H26B H 0.291475 0.471102 0.763048 0.064 Uiso 1 1 calc R . . . .
C37 C 0.4020(3) 0.8143(2) 0.7044(2) 0.0494(11) Uani 1 1 d . . . . .
H37 H 0.395087 0.781538 0.661714 0.059 Uiso 1 1 calc R . . . .
C11 C 0.8567(3) 0.4367(2) 0.6098(2) 0.0480(11) Uani 1 1 d . . . . .
H11A H 0.849286 0.398436 0.651633 0.072 Uiso 1 1 calc GR . . . .
H11B H 0.892246 0.486173 0.623841 0.072 Uiso 1 1 calc GR . . . .
H11C H 0.891722 0.408771 0.568486 0.072 Uiso 1 1 calc GR . . . .
C25 C 0.3797(3) 0.5106(2) 0.6750(2) 0.0487(11) Uani 1 1 d . . . . .
H25A H 0.417910 0.458687 0.670559 0.058 Uiso 1 1 calc R . . . .
H25B H 0.330181 0.508772 0.638705 0.058 Uiso 1 1 calc R . . . .
C8 C 0.4846(3) 0.17344(19) 0.6768(2) 0.0517(12) Uani 1 1 d . . . . .
H8A H 0.483121 0.136886 0.633805 0.078 Uiso 1 1 calc GR . . . .
H8B H 0.429812 0.160978 0.711203 0.078 Uiso 1 1 calc GR . . . .
H8C H 0.544067 0.164183 0.701113 0.078 Uiso 1 1 calc GR . . . .
C20 C 0.8427(3) 0.4378(2) 0.8221(2) 0.0461(11) Uani 1 1 d . . . . .
H20A H 0.889427 0.401007 0.843360 0.069 Uiso 1 1 calc GR . . . .
H20B H 0.875338 0.487248 0.801287 0.069 Uiso 1 1 calc GR . . . .
H20C H 0.811511 0.408049 0.783204 0.069 Uiso 1 1 calc GR . . . .
C12 C 0.7682(3) 0.5222(2) 0.52204(19) 0.0513(12) Uani 1 1 d . . . . .
H12A H 0.805004 0.495374 0.481024 0.077 Uiso 1 1 calc GR . . . .
H12B H 0.801376 0.572922 0.536357 0.077 Uiso 1 1 calc GR . . . .
H12C H 0.704502 0.536821 0.506855 0.077 Uiso 1 1 calc GR . . . .
C39 C 0.4239(3) 0.8208(3) 0.8306(2) 0.0651(14) Uani 1 1 d . . . . .
H39 H 0.434583 0.793540 0.875630 0.078 Uiso 1 1 calc R . . . .
C38 C 0.4165(3) 0.7755(3) 0.7693(3) 0.0656(14) Uani 1 1 d . . . . .
H38 H 0.421416 0.716468 0.771175 0.079 Uiso 1 1 calc R . . . .
C40 C 0.4161(3) 0.9061(3) 0.8291(2) 0.0632(14) Uani 1 1 d . . . . .
H40 H 0.418243 0.937488 0.873159 0.076 Uiso 1 1 calc R . . . .
C35 C 0.3854(4) 0.9413(3) 0.6259(2) 0.0678(14) Uani 1 1 d . . . . .
H35A H 0.370206 1.000387 0.633934 0.102 Uiso 1 1 calc GR . . . .
H35B H 0.333471 0.914433 0.601257 0.102 Uiso 1 1 calc GR . . . .
H35C H 0.445118 0.936397 0.595085 0.102 Uiso 1 1 calc GR . . . .

loop_
_atom_site_aniso_label
_atom_site_aniso_U_11
_atom_site_aniso_U_22
_atom_site_aniso_U_33
_atom_site_aniso_U_23
_atom_site_aniso_U_13
_atom_site_aniso_U_12
Na1 0.0342(9) 0.0214(6) 0.0230(7) 0.0011(6) -0.0022(6) -0.0005(6)
O3 0.0445(19) 0.0365(13) 0.0249(13) 0.0047(11) -0.0045(13) -0.0013(12)
O5 0.0469(19) 0.0277(12) 0.0339(14) 0.0057(11) -0.0017(13) -0.0019(12)
O2 0.0319(18) 0.0450(14) 0.0381(15) -0.0024(12) 0.0020(13) 0.0022(12)
N2 0.0225(18) 0.0224(13) 0.0188(14) -0.0024(13) -0.0030(13) 0.0021(12)
O4 0.0466(19) 0.0267(12) 0.0357(14) -0.0022(11) -0.0025(13) -0.0048(12)
O1 0.052(2) 0.0444(15) 0.0329(15) -0.0076(12) -0.0042(14) 0.0076(14)
N3 0.0233(19) 0.0244(13) 0.0172(14) -0.0010(12) -0.0001(13) 0.0022(12)
N1 0.032(2) 0.0174(13) 0.0153(14) -0.0009(12) -0.0027(13) 0.0001(12)
C1 0.027(2) 0.0221(16) 0.0182(18) -0.0018(15) -0.0081(16) 0.0032(15)
C14 0.024(2) 0.0213(16) 0.0169(17) -0.0010(14) 0.0009(15) 0.0022(15)
C18 0.029(2) 0.0238(16) 0.0179(17) -0.0016(15) 0.0024(16) 0.0045(16)
C13 0.025(2) 0.0229(16) 0.0146(17) -0.0017(14) 0.0024(15) 0.0061(15)
C22 0.029(2) 0.0306(18) 0.0235(18) 0.0052(16) -0.0026(17) -0.0064(17)
C15 0.028(2) 0.0330(18) 0.0177(18) -0.0036(15) -0.0026(16) 0.0067(17)
C2 0.029(2) 0.0268(17) 0.0202(18) 0.0004(16) -0.0063(17) -0.0006(16)
C17 0.031(2) 0.0267(17) 0.0231(19) 0.0027(15) -0.0017(17) 0.0058(16)
C19 0.027(2) 0.0263(17) 0.0240(18) -0.0040(15) -0.0034(17) -0.0030(16)
C6 0.030(2) 0.0262(17) 0.0157(17) 0.0052(15) -0.0042(16) 0.0026(16)
C16 0.034(3) 0.0341(19) 0.0190(18) 0.0104(16) -0.0014(17) 0.0061(18)
C10 0.034(3) 0.0283(18) 0.0247(19) -0.0011(16) 0.0042(17) -0.0011(17)
C7 0.039(3) 0.0292(18) 0.027(2) -0.0040(16) -0.0099(19) -0.0057(17)
C4 0.044(3) 0.037(2) 0.023(2) -0.0124(17) -0.006(2) 0.0048(19)
C36 0.031(3) 0.043(2) 0.032(2) 0.0022(19) -0.0011(18) 0.0068(19)
C28 0.051(3) 0.038(2) 0.028(2) 0.0035(18) 0.010(2) 0.013(2)
C5 0.034(3) 0.038(2) 0.0200(18) -0.0023(16) 0.0000(17) 0.0028(18)
C3 0.043(3) 0.0280(18) 0.032(2) -0.0026(17) -0.013(2) -0.0017(18)
C29 0.050(3) 0.043(2) 0.034(2) -0.0130(19) -0.011(2) 0.008(2)
C23 0.044(3) 0.043(2) 0.043(2) 0.0082(18) -0.001(2) -0.016(2)
C41 0.032(3) 0.044(2) 0.062(3) -0.013(2) -0.010(2) 0.0038(19)
C30 0.049(3) 0.039(2) 0.051(3) -0.017(2) -0.013(2) 0.001(2)
C21 0.047(3) 0.037(2) 0.041(2) -0.0014(18) -0.013(2) -0.0080(19)
C27 0.045(3) 0.050(2) 0.038(2) 0.000(2) 0.012(2) 0.009(2)
C34 0.056(3) 0.049(2) 0.030(2) -0.0023(19) -0.010(2) 0.017(2)
C24 0.038(3) 0.048(2) 0.056(3) 0.000(2) -0.016(2) 0.000(2)
C9 0.031(3) 0.070(3) 0.039(2) -0.006(2) -0.009(2) -0.008(2)
C32 0.058(3) 0.032(2) 0.046(2) 0.0088(19) 0.008(2) -0.006(2)
C33 0.070(4) 0.048(2) 0.025(2) 0.0098(19) -0.008(2) 0.017(2)
C31 0.042(3) 0.035(2) 0.049(2) 0.0009(19) 0.008(2) -0.0084(19)
C26 0.034(3) 0.063(3) 0.063(3) -0.012(2) -0.007(2) -0.004(2)
C37 0.058(3) 0.050(2) 0.041(2) -0.004(2) -0.011(2) 0.008(2)
C11 0.042(3) 0.047(2) 0.056(3) -0.007(2) -0.013(2) -0.006(2)
C25 0.038(3) 0.054(2) 0.056(3) -0.013(2) -0.015(2) -0.003(2)
C8 0.083(4) 0.031(2) 0.042(2) 0.0028(18) -0.007(2) -0.011(2)
C20 0.043(3) 0.046(2) 0.048(2) -0.005(2) 0.011(2) -0.013(2)
C12 0.066(4) 0.041(2) 0.045(2) 0.008(2) 0.009(2) -0.011(2)
C39 0.054(4) 0.100(4) 0.042(3) 0.030(3) -0.002(2) 0.000(3)
C38 0.070(4) 0.058(3) 0.071(3) 0.016(3) -0.027(3) -0.008(3)
C40 0.037(3) 0.122(4) 0.032(3) -0.029(3) -0.006(2) 0.013(3)
C35 0.070(4) 0.087(3) 0.047(3) 0.022(2) -0.012(3) 0.009(3)

loop_
_atom_type_symbol
_atom_type_description
_atom_type_scat_dispersion_real
_atom_type_scat_dispersion_imag
_atom_type_scat_source
C C 0.0033 0.0016 'International Tables Vol C Tables 4.2.6.8 and 6.1.1.4'
H H 0.0000 0.0000 'International Tables Vol C Tables 4.2.6.8 and 6.1.1.4'
N N 0.0061 0.0033 'International Tables Vol C Tables 4.2.6.8 and 6.1.1.4'
Na Na 0.0362 0.0249 'International Tables Vol C Tables 4.2.6.8 and 6.1.1.4'
O O 0.0106 0.0060 'International Tables Vol C Tables 4.2.6.8 and 6.1.1.4'

loop_
_geom_angle_atom_site_label_1
_geom_angle_atom_site_label_2
_geom_angle_atom_site_label_3
_geom_angle
_geom_angle_site_symmetry_1
_geom_angle_site_symmetry_3
_geom_angle_publ_flag
O3 Na1 N2 126.81(8) . . ?
O3 Na1 O1 103.67(9) . . ?
O5 Na1 O3 111.02(8) . . ?
O5 Na1 N2 118.74(9) . . ?
O5 Na1 O4 68.93(8) . . ?
O5 Na1 O1 65.68(9) . . ?
O5 Na1 N3 138.91(10) . . ?
O5 Na1 N1 96.73(9) . . ?
O2 Na1 O3 65.49(9) . . ?
O2 Na1 O5 126.85(9) . . ?
O2 Na1 N2 96.55(8) . . ?
O2 Na1 O4 131.61(9) . . ?
O2 Na1 O1 64.44(9) . . ?
O2 Na1 N3 89.12(9) . . ?
O2 Na1 N1 101.95(9) . . ?
O4 Na1 O3 66.28(8) . . ?
O4 Na1 N2 115.27(8) . . ?
O4 Na1 O1 125.18(8) . . ?
O4 Na1 N1 122.84(10) . . ?
O1 Na1 N2 112.62(8) . . ?
N3 Na1 O3 101.26(8) . . ?
N3 Na1 N2 25.86(7) . . ?
N3 Na1 O4 103.79(9) . . ?
N3 Na1 O1 130.61(9) . . ?
N3 Na1 N1 51.81(8) . . ?
N1 Na1 O3 151.84(9) . . ?
N1 Na1 N2 25.96(7) . . ?
N1 Na1 O1 91.80(8) . . ?
C28 O3 Na1 102.93(18) . . ?
C28 O3 C29 114.4(3) . . ?
C29 O3 Na1 112.1(2) . . ?
C32 O5 Na1 116.72(19) . . ?
C32 O5 C33 113.3(3) . . ?
C33 O5 Na1 119.3(2) . . ?
C27 O2 Na1 119.3(2) . . ?
C26 O2 Na1 119.9(2) . . ?
C26 O2 C27 114.6(3) . . ?
N3 N2 Na1 55.27(13) . . ?
N1 N2 Na1 56.68(13) . . ?
N1 N2 N3 111.9(2) . . ?
C30 O4 Na1 114.9(2) . . ?
C30 O4 C31 112.9(3) . . ?
C31 O4 Na1 109.68(18) . . ?
C34 O1 Na1 100.2(2) . . ?
C25 O1 Na1 97.8(2) . . ?
C25 O1 C34 114.3(3) . . ?
N2 N3 Na1 98.87(16) . . ?
N2 N3 C13 112.7(2) . . ?
C13 N3 Na1 148.13(18) . . ?
N2 N1 Na1 97.37(16) . . ?
N2 N1 C1 111.2(2) . . ?
C1 N1 Na1 151.03(18) . . ?
C2 C1 N1 122.2(3) . . ?
C6 C1 N1 117.9(3) . . ?
C6 C1 C2 119.8(3) . . ?
C13 C14 C19 119.3(3) . . ?
C15 C14 C13 119.2(3) . . ?
C15 C14 C19 121.4(3) . . ?
C13 C18 C22 121.3(3) . . ?
C17 C18 C13 117.7(3) . . ?
C17 C18 C22 121.1(3) . . ?
C14 C13 N3 116.7(3) . . ?
C18 C13 N3 122.9(3) . . ?
C18 C13 C14 120.2(3) . . ?
C18 C22 H22 107.0 . . ?
C18 C22 C23 113.7(3) . . ?
C18 C22 C24 111.3(3) . . ?
C23 C22 H22 107.0 . . ?
C24 C22 H22 107.0 . . ?
C24 C22 C23 110.4(3) . . ?
C14 C15 H15 119.4 . . ?
C16 C15 C14 121.2(3) . . ?
C16 C15 H15 119.4 . . ?
C1 C2 C7 122.1(3) . . ?
C3 C2 C1 118.6(3) . . ?
C3 C2 C7 119.2(3) . . ?
C18 C17 H17 118.9 . . ?
C16 C17 C18 122.2(3) . . ?
C16 C17 H17 118.9 . . ?
C14 C19 H19 107.3 . . ?
C14 C19 C21 114.1(3) . . ?
C14 C19 C20 110.8(3) . . ?
C21 C19 H19 107.3 . . ?
C20 C19 H19 107.3 . . ?
C20 C19 C21 109.7(3) . . ?
C1 C6 C10 122.0(3) . . ?
C5 C6 C1 119.0(3) . . ?
C5 C6 C10 118.9(3) . . ?
C15 C16 H16 120.2 . . ?
C17 C16 C15 119.5(3) . . ?
C17 C16 H16 120.2 . . ?
C6 C10 H10 107.6 . . ?
C6 C10 C11 110.7(3) . . ?
C6 C10 C12 112.8(3) . . ?
C11 C10 H10 107.6 . . ?
C11 C10 C12 110.5(3) . . ?
C12 C10 H10 107.6 . . ?
C2 C7 H7 108.0 . . ?
C2 C7 C9 111.4(3) . . ?
C2 C7 C8 112.1(3) . . ?
C9 C7 H7 108.0 . . ?
C8 C7 H7 108.0 . . ?
C8 C7 C9 109.3(3) . . ?
C5 C4 H4 120.1 . . ?
C3 C4 H4 120.1 . . ?
C3 C4 C5 119.7(3) . . ?
C41 C36 C35 120.4(3) . . ?
C37 C36 C41 118.7(3) . . ?
C37 C36 C35 120.9(3) . . ?
O3 C28 H28A 110.3 . . ?
O3 C28 H28B 110.3 . . ?
O3 C28 C27 107.1(3) . . ?
H28A C28 H28B 108.6 . . ?
C27 C28 H28A 110.3 . . ?
C27 C28 H28B 110.3 . . ?
C6 C5 H5 119.6 . . ?
C4 C5 C6 120.8(3) . . ?
C4 C5 H5 119.6 . . ?
C2 C3 H3 119.1 . . ?
C4 C3 C2 121.7(3) . . ?
C4 C3 H3 119.1 . . ?
O3 C29 H29A 110.1 . . ?
O3 C29 H29B 110.1 . . ?
O3 C29 C30 108.0(3) . . ?
H29A C29 H29B 108.4 . . ?
C30 C29 H29A 110.1 . . ?
C30 C29 H29B 110.1 . . ?
C22 C23 H23A 109.5 . . ?
C22 C23 H23B 109.5 . . ?
C22 C23 H23C 109.5 . . ?
H23A C23 H23B 109.5 . . ?
H23A C23 H23C 109.5 . . ?
H23B C23 H23C 109.5 . . ?
C36 C41 H41 120.4 . . ?
C36 C41 C40 119.2(4) . . ?
C40 C41 H41 120.4 . . ?
O4 C30 C29 107.2(3) . . ?
O4 C30 H30A 110.3 . . ?
O4 C30 H30B 110.3 . . ?
C29 C30 H30A 110.3 . . ?
C29 C30 H30B 110.3 . . ?
H30A C30 H30B 108.5 . . ?
C19 C21 H21A 109.5 . . ?
C19 C21 H21B 109.5 . . ?
C19 C21 H21C 109.5 . . ?
H21A C21 H21B 109.5 . . ?
H21A C21 H21C 109.5 . . ?
H21B C21 H21C 109.5 . . ?
O2 C27 C28 107.6(3) . . ?
O2 C27 H27A 110.2 . . ?
O2 C27 H27B 110.2 . . ?
C28 C27 H27A 110.2 . . ?
C28 C27 H27B 110.2 . . ?
H27A C27 H27B 108.5 . . ?
O1 C34 H34A 110.5 . . ?
O1 C34 H34B 110.5 . . ?
O1 C34 C33 106.4(3) . . ?
H34A C34 H34B 108.6 . . ?
C33 C34 H34A 110.5 . . ?
C33 C34 H34B 110.5 . . ?
C22 C24 H24A 109.5 . . ?
C22 C24 H24B 109.5 . . ?
C22 C24 H24C 109.5 . . ?
H24A C24 H24B 109.5 . . ?
H24A C24 H24C 109.5 . . ?
H24B C24 H24C 109.5 . . ?
C7 C9 H9A 109.5 . . ?
C7 C9 H9B 109.5 . . ?
C7 C9 H9C 109.5 . . ?
H9A C9 H9B 109.5 . . ?
H9A C9 H9C 109.5 . . ?
H9B C9 H9C 109.5 . . ?
O5 C32 H32A 110.1 . . ?
O5 C32 H32B 110.1 . . ?
O5 C32 C31 108.0(3) . . ?
H32A C32 H32B 108.4 . . ?
C31 C32 H32A 110.1 . . ?
C31 C32 H32B 110.1 . . ?
O5 C33 C34 107.8(3) . . ?
O5 C33 H33A 110.1 . . ?
O5 C33 H33B 110.1 . . ?
C34 C33 H33A 110.1 . . ?
C34 C33 H33B 110.1 . . ?
H33A C33 H33B 108.5 . . ?
O4 C31 C32 111.3(3) . . ?
O4 C31 H31A 109.4 . . ?
O4 C31 H31B 109.4 . . ?
C32 C31 H31A 109.4 . . ?
C32 C31 H31B 109.4 . . ?
H31A C31 H31B 108.0 . . ?
O2 C26 H26A 110.1 . . ?
O2 C26 H26B 110.1 . . ?
O2 C26 C25 107.8(3) . . ?
H26A C26 H26B 108.5 . . ?
C25 C26 H26A 110.1 . . ?
C25 C26 H26B 110.1 . . ?
C36 C37 H37 119.1 . . ?
C38 C37 C36 121.8(4) . . ?
C38 C37 H37 119.1 . . ?
C10 C11 H11A 109.5 . . ?
C10 C11 H11B 109.5 . . ?
C10 C11 H11C 109.5 . . ?
H11A C11 H11B 109.5 . . ?
H11A C11 H11C 109.5 . . ?
H11B C11 H11C 109.5 . . ?
O1 C25 C26 106.6(3) . . ?
O1 C25 H25A 110.4 . . ?
O1 C25 H25B 110.4 . . ?
C26 C25 H25A 110.4 . . ?
C26 C25 H25B 110.4 . . ?
H25A C25 H25B 108.6 . . ?
C7 C8 H8A 109.5 . . ?
C7 C8 H8B 109.5 . . ?
C7 C8 H8C 109.5 . . ?
H8A C8 H8B 109.5 . . ?
H8A C8 H8C 109.5 . . ?
H8B C8 H8C 109.5 . . ?
C19 C20 H20A 109.5 . . ?
C19 C20 H20B 109.5 . . ?
C19 C20 H20C 109.5 . . ?
H20A C20 H20B 109.5 . . ?
H20A C20 H20C 109.5 . . ?
H20B C20 H20C 109.5 . . ?
C10 C12 H12A 109.5 . . ?
C10 C12 H12B 109.5 . . ?
C10 C12 H12C 109.5 . . ?
H12A C12 H12B 109.5 . . ?
H12A C12 H12C 109.5 . . ?
H12B C12 H12C 109.5 . . ?
C38 C39 H39 119.6 . . ?
C38 C39 C40 120.8(4) . . ?
C40 C39 H39 119.6 . . ?
C37 C38 H38 120.1 . . ?
C39 C38 C37 119.8(4) . . ?
C39 C38 H38 120.1 . . ?
C41 C40 H40 120.2 . . ?
C39 C40 C41 119.5(4) . . ?
C39 C40 H40 120.2 . . ?
C36 C35 H35A 109.5 . . ?
C36 C35 H35B 109.5 . . ?
C36 C35 H35C 109.5 . . ?
H35A C35 H35B 109.5 . . ?
H35A C35 H35C 109.5 . . ?
H35B C35 H35C 109.5 . . ?

loop_
_geom_bond_atom_site_label_1
_geom_bond_atom_site_label_2
_geom_bond_distance
_geom_bond_site_symmetry_2
_geom_bond_publ_flag
Na1 O3 2.525(2) . ?
Na1 O5 2.409(2) . ?
Na1 O2 2.403(3) . ?
Na1 N2 2.974(3) . ?
Na1 O4 2.505(3) . ?
Na1 O1 2.643(3) . ?
Na1 N3 2.474(2) . ?
Na1 N1 2.506(2) . ?
O3 C28 1.414(4) . ?
O3 C29 1.432(4) . ?
O5 C32 1.417(4) . ?
O5 C33 1.425(4) . ?
O2 C27 1.423(4) . ?
O2 C26 1.415(4) . ?
N2 N3 1.313(3) . ?
N2 N1 1.313(3) . ?
O4 C30 1.420(4) . ?
O4 C31 1.444(4) . ?
O1 C34 1.430(4) . ?
O1 C25 1.418(4) . ?
N3 C13 1.429(3) . ?
N1 C1 1.433(4) . ?
C1 C2 1.415(4) . ?
C1 C6 1.405(4) . ?
C14 C13 1.418(4) . ?
C14 C15 1.385(4) . ?
C14 C19 1.513(4) . ?
C18 C13 1.411(4) . ?
C18 C22 1.514(4) . ?
C18 C17 1.401(4) . ?
C22 H22 1.0000 . ?
C22 C23 1.529(4) . ?
C22 C24 1.517(5) . ?
C15 H15 0.9500 . ?
C15 C16 1.380(4) . ?
C2 C7 1.519(5) . ?
C2 C3 1.394(4) . ?
C17 H17 0.9500 . ?
C17 C16 1.379(4) . ?
C19 H19 1.0000 . ?
C19 C21 1.525(4) . ?
C19 C20 1.520(5) . ?
C6 C10 1.515(4) . ?
C6 C5 1.398(4) . ?
C16 H16 0.9500 . ?
C10 H10 1.0000 . ?
C10 C11 1.519(5) . ?
C10 C12 1.520(4) . ?
C7 H7 1.0000 . ?
C7 C9 1.539(5) . ?
C7 C8 1.536(4) . ?
C4 H4 0.9500 . ?
C4 C5 1.388(4) . ?
C4 C3 1.369(5) . ?
C36 C41 1.384(5) . ?
C36 C37 1.369(5) . ?
C36 C35 1.515(5) . ?
C28 H28A 0.9900 . ?
C28 H28B 0.9900 . ?
C28 C27 1.498(5) . ?
C5 H5 0.9500 . ?
C3 H3 0.9500 . ?
C29 H29A 0.9900 . ?
C29 H29B 0.9900 . ?
C29 C30 1.495(5) . ?
C23 H23A 0.9800 . ?
C23 H23B 0.9800 . ?
C23 H23C 0.9800 . ?
C41 H41 0.9500 . ?
C41 C40 1.401(5) . ?
C30 H30A 0.9900 . ?
C30 H30B 0.9900 . ?
C21 H21A 0.9800 . ?
C21 H21B 0.9800 . ?
C21 H21C 0.9800 . ?
C27 H27A 0.9900 . ?
C27 H27B 0.9900 . ?
C34 H34A 0.9900 . ?
C34 H34B 0.9900 . ?
C34 C33 1.494(5) . ?
C24 H24A 0.9800 . ?
C24 H24B 0.9800 . ?
C24 H24C 0.9800 . ?
C9 H9A 0.9800 . ?
C9 H9B 0.9800 . ?
C9 H9C 0.9800 . ?
C32 H32A 0.9900 . ?
C32 H32B 0.9900 . ?
C32 C31 1.501(5) . ?
C33 H33A 0.9900 . ?
C33 H33B 0.9900 . ?
C31 H31A 0.9900 . ?
C31 H31B 0.9900 . ?
C26 H26A 0.9900 . ?
C26 H26B 0.9900 . ?
C26 C25 1.498(5) . ?
C37 H37 0.9500 . ?
C37 C38 1.364(5) . ?
C11 H11A 0.9800 . ?
C11 H11B 0.9800 . ?
C11 H11C 0.9800 . ?
C25 H25A 0.9900 . ?
C25 H25B 0.9900 . ?
C8 H8A 0.9800 . ?
C8 H8B 0.9800 . ?
C8 H8C 0.9800 . ?
C20 H20A 0.9800 . ?
C20 H20B 0.9800 . ?
C20 H20C 0.9800 . ?
C12 H12A 0.9800 . ?
C12 H12B 0.9800 . ?
C12 H12C 0.9800 . ?
C39 H39 0.9500 . ?
C39 C38 1.342(6) . ?
C39 C40 1.374(6) . ?
C38 H38 0.9500 . ?
C40 H40 0.9500 . ?
C35 H35A 0.9800 . ?
C35 H35B 0.9800 . ?
C35 H35C 0.9800 . ?
